data_4102437
loop_
_publ_author_name
'Qi-Kui Liu'
'Jian-Ping Ma'
'Yu-Bin Dong'

_publ_section_title
;
 Adsorption and Separation of Reactive Aromatic Isomers and Generation and
 Stabilization of Their Radicals within Cadmium(II)-Triazole Metal-Organic
 Confined Space in a Single-Crystal-to-Single-Crystal Fashion
;
_journal_name_full 'Journal of the American Chemical Society'
_journal_page_first 7005
_journal_page_last 7017
_journal_paper_doi 10.1021/ja101807c
_journal_volume 132
_journal_year 2010
_chemical_formula_sum 'C58 H44 Cd Cl2 N12 O12'
_chemical_formula_weight 1284.35
_chemical_name_systematic
; 
 ? 
;
_space_group_IT_number 96
_symmetry_cell_setting tetragonal
_symmetry_space_group_name_Hall 'P 4nw 2abw'
_symmetry_space_group_name_H-M 'P 43 21 2'
_atom_sites_solution_hydrogens geom
_atom_sites_solution_primary direct
_atom_sites_solution_secondary difmap
_audit_creation_method SHELXL-97
_cell_angle_alpha 90.00
_cell_angle_beta 90.00
_cell_angle_gamma 90.00
_cell_formula_units_Z 4
_cell_length_a 15.937(2)
_cell_length_b 15.937(2)
_cell_length_c 21.884(7)
_cell_measurement_reflns_used 6666
_cell_measurement_temperature 123(2)
_cell_measurement_theta_max 23.985
_cell_measurement_theta_min 2.257
_cell_volume 5558(2)
_computing_cell_refinement 'Bruker SMART'
_computing_data_collection 'Bruker SMART'
_computing_data_reduction 'Bruker SAINT'
_computing_molecular_graphics 'Bruker SHELXTL'
_computing_publication_material 'Bruker SHELXTL'
_computing_structure_refinement 'SHELXL-97 (Sheldrick, 1997)'
_computing_structure_solution 'SHELXS-97 (Sheldrick, 1990)'
_diffrn_ambient_temperature 123(2)
_diffrn_measured_fraction_theta_full 1.000
_diffrn_measured_fraction_theta_max 1.000
_diffrn_measurement_device_type 'CCD area detector'
_diffrn_measurement_method 'phi and omega scans'
_diffrn_radiation_monochromator graphite
_diffrn_radiation_source 'fine-focus sealed tube'
_diffrn_radiation_type MoK\a
_diffrn_radiation_wavelength 0.71073
_diffrn_reflns_av_R_equivalents 0.0728
_diffrn_reflns_av_sigmaI/netI 0.0540
_diffrn_reflns_limit_h_max 18
_diffrn_reflns_limit_h_min -19
_diffrn_reflns_limit_k_max 19
_diffrn_reflns_limit_k_min -19
_diffrn_reflns_limit_l_max 26
_diffrn_reflns_limit_l_min -22
_diffrn_reflns_number 29036
_diffrn_reflns_theta_full 25.50
_diffrn_reflns_theta_max 25.50
_diffrn_reflns_theta_min 1.58
_exptl_absorpt_coefficient_mu 0.565
_exptl_absorpt_correction_T_max 0.9301
_exptl_absorpt_correction_T_min 0.8578
_exptl_absorpt_correction_type multi-scan
_exptl_absorpt_process_details sadabs
_exptl_crystal_colour yellow
_exptl_crystal_density_diffrn 1.535
_exptl_crystal_density_method 'not measured'
_exptl_crystal_description block
_exptl_crystal_F_000 2616
_exptl_crystal_size_max 0.28
_exptl_crystal_size_mid 0.20
_exptl_crystal_size_min 0.13
_refine_diff_density_max 1.487
_refine_diff_density_min -0.601
_refine_diff_density_rms 0.122
_refine_ls_abs_structure_details 'Flack H D (1983), Acta Cryst. A39, 876-881'
_refine_ls_abs_structure_Flack -0.02(4)
_refine_ls_extinction_method none
_refine_ls_goodness_of_fit_ref 1.106
_refine_ls_hydrogen_treatment constr
_refine_ls_matrix_type full
_refine_ls_number_parameters 345
_refine_ls_number_reflns 5188
_refine_ls_number_restraints 19
_refine_ls_restrained_S_all 1.116
_refine_ls_R_factor_all 0.0672
_refine_ls_R_factor_gt 0.0578
_refine_ls_shift/su_max 0.001
_refine_ls_shift/su_mean 0.000
_refine_ls_structure_factor_coef Fsqd
_refine_ls_weighting_details 'calc w=1/[\s^2^(Fo^2^)+(0.1044P)^2^+3.6342P] where P=(Fo^2^+2Fc^2^)/3'
_refine_ls_weighting_scheme calc
_refine_ls_wR_factor_gt 0.1607
_refine_ls_wR_factor_ref 0.1671
_reflns_number_gt 4566
_reflns_number_total 5188
_reflns_threshold_expression >2sigma(I)
_cod_data_source_file ja101807c_si_003_04.cif
_cod_data_source_block 3
_cod_original_cell_volume 5559(2)
_cod_database_code 4102437

loop_
_symmetry_equiv_pos_as_xyz
'x, y, z'
'-x, -y, z+1/2'
'-y+1/2, x+1/2, z+3/4'
'y+1/2, -x+1/2, z+1/4'
'-x+1/2, y+1/2, -z+3/4'
'x+1/2, -y+1/2, -z+1/4'
'y, x, -z'
'-y, -x, -z+1/2'

loop_
_atom_site_label
_atom_site_type_symbol
_atom_site_fract_x
_atom_site_fract_y
_atom_site_fract_z
_atom_site_U_iso_or_equiv
_atom_site_adp_type
_atom_site_occupancy
_atom_site_symmetry_multiplicity
_atom_site_calc_flag
_atom_site_refinement_flags
C1 C 0.9141(4) 0.1397(4) 0.1115(3) 0.0317(14) Uani 1 1 d .
H1 H 0.9636 0.1100 0.1007 0.038 Uiso 1 1 calc R
C2 C 0.8859(4) 0.2026(4) 0.0715(3) 0.0335(15) Uani 1 1 d .
H2 H 0.9163 0.2151 0.0353 0.040 Uiso 1 1 calc R
C3 C 0.8120(4) 0.2470(4) 0.0857(3) 0.0299(14) Uani 1 1 d .
C4 C 0.7690(4) 0.2183(4) 0.1369(3) 0.0365(15) Uani 1 1 d .
H4 H 0.7153 0.2408 0.1462 0.044 Uiso 1 1 calc R
C5 C 0.8032(4) 0.1576(4) 0.1744(3) 0.0379(17) Uani 1 1 d .
H5 H 0.7736 0.1421 0.2104 0.045 Uiso 1 1 calc R
C6 C 0.7814(4) 0.3187(4) 0.0480(3) 0.0289(13) Uani 1 1 d .
C7 C 0.8083(4) 0.3339(4) -0.0113(3) 0.0311(15) Uani 1 1 d .
H7 H 0.8493 0.2982 -0.0292 0.037 Uiso 1 1 calc R
C8 C 0.7766(5) 0.3995(5) -0.0443(3) 0.0428(17) Uani 1 1 d .
H8 H 0.7944 0.4072 -0.0853 0.051 Uiso 1 1 calc R
C9 C 0.7188(4) 0.4552(5) -0.0192(3) 0.0375(16) Uani 1 1 d .
H9 H 0.6992 0.5021 -0.0418 0.045 Uiso 1 1 calc R
C10 C 0.6901(3) 0.4398(4) 0.0409(3) 0.0259(12) Uani 1 1 d .
C11 C 0.7222(4) 0.3731(4) 0.0735(3) 0.0290(14) Uani 1 1 d .
H11 H 0.7036 0.3639 0.1142 0.035 Uiso 1 1 calc R
C12 C 0.6275(4) 0.4964(4) 0.0707(3) 0.0264(12) Uani 1 1 d .
C13 C 0.5765(3) 0.5915(3) 0.1317(3) 0.0245(12) Uani 1 1 d .
C14 C 0.5686(4) 0.6607(4) 0.1757(3) 0.0282(13) Uani 1 1 d .
C15 C 0.4972(4) 0.6639(5) 0.2124(3) 0.0426(17) Uani 1 1 d .
H15 H 0.4557 0.6213 0.2091 0.051 Uiso 1 1 calc R
C16 C 0.4867(4) 0.7287(5) 0.2535(4) 0.054(2) Uani 1 1 d .
H16 H 0.4379 0.7301 0.2784 0.065 Uiso 1 1 calc R
C17 C 0.5452(4) 0.7912(5) 0.2591(4) 0.0473(19) Uani 1 1 d .
H17 H 0.5377 0.8345 0.2884 0.057 Uiso 1 1 calc R
C18 C 0.6174(4) 0.7909(4) 0.2205(3) 0.0325(14) Uani 1 1 d .
C19 C 0.6276(4) 0.7250(4) 0.1797(3) 0.0294(13) Uani 1 1 d .
H19 H 0.6757 0.7238 0.1541 0.035 Uiso 1 1 calc R
C20 C 0.6825(4) 0.8580(4) 0.2268(3) 0.0292(14) Uani 1 1 d .
C21 C 0.7390(4) 0.8760(5) 0.1794(3) 0.0395(17) Uani 1 1 d .
H21 H 0.7335 0.8484 0.1412 0.047 Uiso 1 1 calc R
C22 C 0.8027(4) 0.9336(4) 0.1882(3) 0.0389(15) Uani 1 1 d .
H22 H 0.8402 0.9443 0.1554 0.047 Uiso 1 1 calc R
C23 C 0.7591(4) 0.9599(4) 0.2860(3) 0.0396(16) Uani 1 1 d .
H23 H 0.7658 0.9890 0.3236 0.048 Uiso 1 1 calc R
C24 C 0.6933(4) 0.9036(4) 0.2797(3) 0.0396(16) Uani 1 1 d .
H24 H 0.6550 0.8963 0.3126 0.048 Uiso 1 1 calc R
C25 C 0.0511(13) 0.3884(11) -0.0390(10) 0.200(10) Uiso 1 1 d D
H25 H 0.0669 0.3577 -0.0744 0.240 Uiso 1 1 calc R
C26 C -0.0090(11) 0.4494(12) -0.0325(9) 0.230(11) Uiso 1 1 d D
H26 H -0.0443 0.4696 -0.0643 0.276 Uiso 1 1 calc R
C27 C -0.0102(9) 0.4781(8) 0.0304(9) 0.195(10) Uiso 1 1 d D
C28 C 0.0496(13) 0.4348(14) 0.0632(8) 0.318(19) Uiso 1 1 d D
H28 H 0.0644 0.4392 0.1052 0.382 Uiso 1 1 calc R
C29 C -0.0693(13) 0.5428(12) 0.0480(14) 0.33(2) Uiso 1 1 d D
H29 H -0.1095 0.5703 0.0229 0.392 Uiso 1 1 calc R
O6 O 0.0820(10) 0.3837(10) 0.0187(11) 0.330(12) Uiso 1 1 d D
O7 O -0.056(2) 0.554(2) 0.1037(14) 0.94(7) Uiso 1 1 d D
Cd1 Cd 0.44265(2) 0.44265(2) 0.0000 0.02290(18) Uani 1 2 d S
Cl1 Cl 0.12061(15) 0.12061(15) 0.0000 0.0708(9) Uani 1 2 d S
Cl2 Cl 0.73196(15) 0.73196(15) 0.0000 0.1010(16) Uani 1 2 d SD
N1 N 0.8770(3) 0.1195(3) 0.1620(2) 0.0311(11) Uani 1 1 d .
N2 N 0.5139(3) 0.5552(3) 0.1048(2) 0.0265(10) Uani 1 1 d .
N3 N 0.5458(3) 0.4941(3) 0.0665(2) 0.0267(11) Uani 1 1 d .
N4 N 0.6496(3) 0.5564(3) 0.1110(2) 0.0283(11) Uani 1 1 d .
N5 N 0.7314(3) 0.5752(4) 0.1328(3) 0.0502(18) Uani 1 1 d .
H5A H 0.7601 0.5264 0.1384 0.075 Uiso 1 1 d R
H5B H 0.7590 0.6079 0.1053 0.075 Uiso 1 1 d R
N6 N 0.8139(3) 0.9746(3) 0.2404(3) 0.0325(13) Uani 1 1 d .
O3 O 0.7716(7) 0.7643(8) 0.0494(3) 0.128(3) Uani 1 1 d D
O4 O 0.6722(4) 0.6722(4) 0.0000 0.162(7) Uani 1 2 d SD
O5 O 0.6630(10) 0.7830(13) 0.0014(18) 0.184(12) Uani 0.50 1 d PD
O1 O 0.0983(10) 0.1793(10) 0.0487(8) 0.198(6) Uiso 1 1 d .
O2 O 0.1408(11) 0.0596(12) 0.0341(8) 0.222(7) Uiso 1 1 d .

loop_
_atom_site_aniso_label
_atom_site_aniso_U_11
_atom_site_aniso_U_22
_atom_site_aniso_U_33
_atom_site_aniso_U_23
_atom_site_aniso_U_13
_atom_site_aniso_U_12
C1 0.023(3) 0.031(3) 0.041(4) -0.009(3) -0.002(3) 0.006(2)
C2 0.030(3) 0.031(3) 0.040(4) -0.001(3) 0.002(3) 0.011(3)
C3 0.033(3) 0.024(3) 0.033(3) -0.004(3) -0.002(3) 0.005(2)
C4 0.026(3) 0.036(4) 0.047(4) 0.003(3) 0.007(3) 0.013(3)
C5 0.032(3) 0.038(4) 0.043(4) 0.008(3) 0.003(3) 0.015(3)
C6 0.027(3) 0.024(3) 0.035(3) -0.003(3) -0.003(3) 0.001(2)
C7 0.026(3) 0.034(3) 0.033(4) -0.003(3) 0.002(3) 0.001(3)
C8 0.039(4) 0.057(5) 0.032(4) 0.006(4) 0.001(3) 0.007(4)
C9 0.034(3) 0.043(4) 0.036(3) 0.010(3) -0.002(3) 0.008(3)
C10 0.021(3) 0.026(3) 0.031(3) -0.006(3) -0.007(2) -0.002(3)
C11 0.033(3) 0.025(3) 0.030(3) -0.003(3) -0.002(3) 0.001(3)
C12 0.027(3) 0.025(3) 0.027(3) 0.005(3) -0.008(2) -0.003(2)
C13 0.020(3) 0.023(3) 0.031(3) 0.004(2) -0.004(2) 0.001(2)
C14 0.023(3) 0.028(3) 0.033(3) -0.001(2) -0.003(3) 0.001(2)
C15 0.036(4) 0.039(4) 0.052(4) -0.009(4) 0.008(3) -0.015(3)
C16 0.036(4) 0.055(4) 0.071(5) -0.030(5) 0.018(4) -0.013(3)
C17 0.027(3) 0.052(4) 0.063(5) -0.021(4) 0.014(4) -0.005(3)
C18 0.025(3) 0.029(3) 0.044(4) -0.009(3) 0.001(3) 0.000(3)
C19 0.020(3) 0.031(3) 0.037(3) -0.002(3) 0.003(3) 0.000(2)
C20 0.023(3) 0.024(3) 0.041(3) -0.002(3) -0.003(3) 0.003(2)
C21 0.031(3) 0.044(4) 0.044(4) -0.017(3) 0.004(3) -0.008(3)
C22 0.038(3) 0.034(4) 0.045(4) -0.008(3) 0.011(3) -0.003(3)
C23 0.038(4) 0.041(4) 0.039(4) 0.000(3) -0.004(3) -0.008(3)
C24 0.037(4) 0.035(3) 0.047(4) -0.009(3) 0.004(3) -0.010(3)
Cd1 0.0173(2) 0.0173(2) 0.0340(3) -0.0012(2) 0.0012(2) -0.0020(2)
Cl1 0.0772(13) 0.0772(13) 0.0580(18) 0.0073(15) -0.0073(15) -0.0137(17)
Cl2 0.122(3) 0.122(3) 0.058(2) -0.006(2) 0.006(2) -0.072(3)
N1 0.027(3) 0.026(3) 0.040(3) 0.000(2) -0.005(3) -0.001(2)
N2 0.020(2) 0.021(2) 0.038(3) -0.001(2) -0.001(2) -0.003(2)
N3 0.020(2) 0.020(2) 0.040(3) 0.000(2) -0.004(2) 0.0006(19)
N4 0.021(2) 0.029(3) 0.035(3) -0.006(2) -0.006(2) 0.002(2)
N5 0.023(3) 0.050(4) 0.077(5) -0.031(3) -0.017(3) 0.006(2)
N6 0.024(3) 0.028(2) 0.045(3) -0.003(2) -0.006(2) 0.004(2)
O3 0.127(8) 0.184(11) 0.072(5) -0.040(7) -0.006(6) -0.024(7)
O4 0.161(10) 0.161(10) 0.166(14) 0.043(12) -0.043(12) -0.109(12)
O5 0.082(13) 0.149(19) 0.32(4) 0.02(3) -0.01(2) 0.018(12)

loop_
_atom_type_symbol
_atom_type_description
_atom_type_scat_dispersion_real
_atom_type_scat_dispersion_imag
_atom_type_scat_source
C C 0.0033 0.0016 'International Tables Vol C Tables 4.2.6.8 and 6.1.1.4'
H H 0.0000 0.0000 'International Tables Vol C Tables 4.2.6.8 and 6.1.1.4'
N N 0.0061 0.0033 'International Tables Vol C Tables 4.2.6.8 and 6.1.1.4'
O O 0.0106 0.0060 'International Tables Vol C Tables 4.2.6.8 and 6.1.1.4'
Cl Cl 0.1484 0.1585 'International Tables Vol C Tables 4.2.6.8 and 6.1.1.4'
Cd Cd -0.8075 1.2024 'International Tables Vol C Tables 4.2.6.8 and 6.1.1.4'

loop_
_geom_angle_atom_site_label_1
_geom_angle_atom_site_label_2
_geom_angle_atom_site_label_3
_geom_angle
_geom_angle_site_symmetry_1
_geom_angle_site_symmetry_3
N1 C1 C2 124.3(6) . .
N1 C1 H1 117.8 . .
C2 C1 H1 117.8 . .
C1 C2 C3 119.2(6) . .
C1 C2 H2 120.4 . .
C3 C2 H2 120.4 . .
C4 C3 C2 115.2(6) . .
C4 C3 C6 122.4(5) . .
C2 C3 C6 122.4(6) . .
C5 C4 C3 121.0(6) . .
C5 C4 H4 119.5 . .
C3 C4 H4 119.5 . .
N1 C5 C4 122.6(6) . .
N1 C5 H5 118.7 . .
C4 C5 H5 118.7 . .
C7 C6 C11 118.3(6) . .
C7 C6 C3 123.3(6) . .
C11 C6 C3 118.3(6) . .
C8 C7 C6 120.8(6) . .
C8 C7 H7 119.6 . .
C6 C7 H7 119.6 . .
C7 C8 C9 121.6(7) . .
C7 C8 H8 119.2 . .
C9 C8 H8 119.2 . .
C8 C9 C10 118.1(7) . .
C8 C9 H9 121.0 . .
C10 C9 H9 121.0 . .
C11 C10 C9 119.6(6) . .
C11 C10 C12 119.2(5) . .
C9 C10 C12 121.1(6) . .
C10 C11 C6 121.5(6) . .
C10 C11 H11 119.3 . .
C6 C11 H11 119.3 . .
N3 C12 N4 109.0(5) . .
N3 C12 C10 128.2(5) . .
N4 C12 C10 122.6(5) . .
N2 C13 N4 108.9(5) . .
N2 C13 C14 124.6(5) . .
N4 C13 C14 126.5(5) . .
C19 C14 C15 119.2(6) . .
C19 C14 C13 122.5(5) . .
C15 C14 C13 118.2(5) . .
C16 C15 C14 120.1(6) . .
C16 C15 H15 119.9 . .
C14 C15 H15 119.9 . .
C17 C16 C15 121.3(7) . .
C17 C16 H16 119.4 . .
C15 C16 H16 119.4 . .
C16 C17 C18 119.6(7) . .
C16 C17 H17 120.2 . .
C18 C17 H17 120.2 . .
C19 C18 C17 118.6(6) . .
C19 C18 C20 121.2(6) . .
C17 C18 C20 120.1(6) . .
C18 C19 C14 121.2(6) . .
C18 C19 H19 119.4 . .
C14 C19 H19 119.4 . .
C24 C20 C21 115.7(6) . .
C24 C20 C18 122.7(6) . .
C21 C20 C18 121.5(6) . .
C22 C21 C20 120.3(6) . .
C22 C21 H21 119.8 . .
C20 C21 H21 119.8 . .
N6 C22 C21 123.0(6) . .
N6 C22 H22 118.5 . .
C21 C22 H22 118.5 . .
N6 C23 C24 121.9(7) . .
N6 C23 H23 119.0 . .
C24 C23 H23 119.0 . .
C20 C24 C23 121.3(7) . .
C20 C24 H24 119.4 . .
C23 C24 H24 119.4 . .
O6 C25 C26 101.3(8) . .
O6 C25 H25 129.4 . .
C26 C25 H25 129.4 . .
C25 C26 C27 109.3(8) . .
C25 C26 H26 125.3 . .
C27 C26 H26 125.3 . .
C28 C27 C29 131.8(14) . .
C28 C27 C26 109.1(8) . .
C29 C27 C26 119.0(11) . .
O6 C28 C27 100.8(8) . .
O6 C28 H28 129.6 . .
C27 C28 H28 129.6 . .
O7 C29 C27 104.4(16) . .
O7 C29 H29 127.8 . .
C27 C29 H29 127.8 . .
C25 O6 C28 119.5(7) . .
N3 Cd1 N3 83.9(2) . 7
N3 Cd1 N1 159.78(17) . 3_544
N3 Cd1 N1 87.26(17) 7 3_544
N3 Cd1 N1 87.26(17) . 6_455
N3 Cd1 N1 159.78(17) 7 6_455
N1 Cd1 N1 106.4(2) 3_544 6_455
N3 Cd1 N6 110.26(17) . 6_465
N3 Cd1 N6 88.22(17) 7 6_465
N1 Cd1 N6 87.56(19) 3_544 6_465
N1 Cd1 N6 77.81(18) 6_455 6_465
N3 Cd1 N6 88.22(17) . 3_644
N3 Cd1 N6 110.26(17) 7 3_644
N1 Cd1 N6 77.81(18) 3_544 3_644
N1 Cd1 N6 87.56(19) 6_455 3_644
N6 Cd1 N6 155.5(2) 6_465 3_644
O2 Cl1 O2 137.4(18) 7 .
O2 Cl1 O1 97.1(9) 7 7
O2 Cl1 O1 94.6(9) . 7
O2 Cl1 O1 94.6(9) 7 .
O2 Cl1 O1 97.1(9) . .
O1 Cl1 O1 147.4(13) 7 .
O4 Cl2 O3 126.8(5) . 7
O4 Cl2 O3 126.8(5) . .
O3 Cl2 O3 106.4(9) 7 .
O4 Cl2 O5 81.5(10) . .
O3 Cl2 O5 92.6(16) 7 .
O3 Cl2 O5 97.5(16) . .
O4 Cl2 O5 81.5(10) . 7
O3 Cl2 O5 97.5(16) 7 7
O3 Cl2 O5 92.6(16) . 7
O5 Cl2 O5 163(2) . 7
C1 N1 C5 117.2(6) . .
C1 N1 Cd1 126.0(4) . 4
C5 N1 Cd1 113.8(4) . 4
C13 N2 N3 107.8(4) . .
C12 N3 N2 107.8(5) . .
C12 N3 Cd1 138.8(4) . .
N2 N3 Cd1 111.4(3) . .
C12 N4 C13 106.4(5) . .
C12 N4 N5 127.5(5) . .
C13 N4 N5 125.8(5) . .
N4 N5 H5A 109.1 . .
N4 N5 H5B 110.0 . .
H5A N5 H5B 109.5 . .
C22 N6 C23 117.7(6) . .
C22 N6 Cd1 116.8(4) . 4_565
C23 N6 Cd1 125.0(4) . 4_565
Cl2 O4 O5 49.7(5) . 7

loop_
_geom_bond_atom_site_label_1
_geom_bond_atom_site_label_2
_geom_bond_distance
_geom_bond_site_symmetry_2
C1 N1 1.294(8) .
C1 C2 1.404(9) .
C1 H1 0.9500 .
C2 C3 1.408(9) .
C2 H2 0.9500 .
C3 C4 1.390(9) .
C3 C6 1.493(9) .
C4 C5 1.381(9) .
C4 H4 0.9500 .
C5 N1 1.353(8) .
C5 H5 0.9500 .
C6 C7 1.388(9) .
C6 C11 1.398(8) .
C7 C8 1.367(10) .
C7 H7 0.9500 .
C8 C9 1.392(11) .
C8 H8 0.9500 .
C9 C10 1.414(9) .
C9 H9 0.9500 .
C10 C11 1.378(9) .
C10 C12 1.494(8) .
C11 H11 0.9500 .
C12 N3 1.306(7) .
C12 N4 1.349(8) .
C13 N2 1.294(7) .
C13 N4 1.370(7) .
C13 C14 1.469(8) .
C14 C19 1.393(8) .
C14 C15 1.394(9) .
C15 C16 1.381(10) .
C15 H15 0.9500 .
C16 C17 1.370(10) .
C16 H16 0.9500 .
C17 C18 1.427(9) .
C17 H17 0.9500 .
C18 C19 1.388(9) .
C18 C20 1.497(9) .
C19 H19 0.9500 .
C20 C24 1.378(9) .
C20 C21 1.403(10) .
C21 C22 1.381(9) .
C21 H21 0.9500 .
C22 N6 1.329(9) .
C22 H22 0.9500 .
C23 N6 1.346(9) .
C23 C24 1.387(9) .
C23 H23 0.9500 .
C24 H24 0.9500 .
C25 O6 1.359(9) .
C25 C26 1.373(10) .
C25 H25 0.9500 .
C26 C27 1.450(10) .
C26 H26 0.9500 .
C27 C28 1.380(10) .
C27 C29 1.448(10) .
C28 O6 1.370(9) .
C28 H28 0.9500 .
C29 O7 1.253(10) .
C29 H29 0.9500 .
Cd1 N3 2.344(5) .
Cd1 N3 2.344(5) 7
Cd1 N1 2.404(5) 3_544
Cd1 N1 2.404(5) 6_455
Cd1 N6 2.448(5) 6_465
Cd1 N6 2.448(5) 3_644
Cl1 O2 1.267(18) 7
Cl1 O2 1.267(18) .
Cl1 O1 1.462(17) 7
Cl1 O1 1.462(17) .
Cl2 O4 1.347(8) .
Cl2 O3 1.354(7) 7
Cl2 O3 1.354(7) .
Cl2 O5 1.368(10) .
Cl2 O5 1.368(10) 7
N1 Cd1 2.404(5) 4
N2 N3 1.382(7) .
N4 N5 1.419(7) .
N5 H5A 0.9100 .
N5 H5B 0.9100 .
N6 Cd1 2.448(5) 4_565
O4 O5 1.77(2) 7

loop_
_geom_torsion_atom_site_label_1
_geom_torsion_atom_site_label_2
_geom_torsion_atom_site_label_3
_geom_torsion_atom_site_label_4
_geom_torsion
_geom_torsion_site_symmetry_1
_geom_torsion_site_symmetry_4
N1 C1 C2 C3 -0.9(10) . .
C1 C2 C3 C4 -5.4(9) . .
C1 C2 C3 C6 175.5(6) . .
C2 C3 C4 C5 7.7(10) . .
C6 C3 C4 C5 -173.3(6) . .
C3 C4 C5 N1 -3.9(11) . .
C4 C3 C6 C7 -161.3(6) . .
C2 C3 C6 C7 17.7(10) . .
C4 C3 C6 C11 18.2(9) . .
C2 C3 C6 C11 -162.8(6) . .
C11 C6 C7 C8 -1.1(10) . .
C3 C6 C7 C8 178.4(6) . .
C6 C7 C8 C9 2.4(11) . .
C7 C8 C9 C10 -3.1(11) . .
C8 C9 C10 C11 2.6(9) . .
C8 C9 C10 C12 -179.4(6) . .
C9 C10 C11 C6 -1.4(9) . .
C12 C10 C11 C6 -179.4(6) . .
C7 C6 C11 C10 0.7(9) . .
C3 C6 C11 C10 -178.9(6) . .
C11 C10 C12 N3 -96.9(7) . .
C9 C10 C12 N3 85.1(8) . .
C11 C10 C12 N4 78.1(8) . .
C9 C10 C12 N4 -99.9(7) . .
N2 C13 C14 C19 -145.6(6) . .
N4 C13 C14 C19 32.4(9) . .
N2 C13 C14 C15 31.2(9) . .
N4 C13 C14 C15 -150.9(6) . .
C19 C14 C15 C16 -2.0(11) . .
C13 C14 C15 C16 -178.8(7) . .
C14 C15 C16 C17 0.3(13) . .
C15 C16 C17 C18 1.8(13) . .
C16 C17 C18 C19 -2.2(12) . .
C16 C17 C18 C20 -179.0(7) . .
C17 C18 C19 C14 0.6(10) . .
C20 C18 C19 C14 177.4(6) . .
C15 C14 C19 C18 1.5(10) . .
C13 C14 C19 C18 178.2(6) . .
C19 C18 C20 C24 -153.6(7) . .
C17 C18 C20 C24 23.1(10) . .
C19 C18 C20 C21 23.6(10) . .
C17 C18 C20 C21 -159.7(7) . .
C24 C20 C21 C22 2.6(10) . .
C18 C20 C21 C22 -174.8(6) . .
C20 C21 C22 N6 -0.2(11) . .
C21 C20 C24 C23 -3.4(10) . .
C18 C20 C24 C23 174.0(7) . .
N6 C23 C24 C20 2.0(11) . .
O6 C25 C26 C27 0.1(2) . .
C25 C26 C27 C28 0.1(2) . .
C25 C26 C27 C29 -179.9(3) . .
C29 C27 C28 O6 179.8(4) . .
C26 C27 C28 O6 -0.2(4) . .
C28 C27 C29 O7 0.2(7) . .
C26 C27 C29 O7 -179.8(3) . .
C26 C25 O6 C28 -0.2(5) . .
C27 C28 O6 C25 0.3(6) . .
C2 C1 N1 C5 5.1(10) . .
C2 C1 N1 Cd1 -154.0(5) . 4
C4 C5 N1 C1 -2.7(10) . .
C4 C5 N1 Cd1 158.9(6) . 4
N4 C13 N2 N3 1.0(6) . .
C14 C13 N2 N3 179.3(5) . .
N4 C12 N3 N2 0.7(6) . .
C10 C12 N3 N2 176.2(6) . .
N4 C12 N3 Cd1 162.2(4) . .
C10 C12 N3 Cd1 -22.3(10) . .
C13 N2 N3 C12 -1.1(6) . .
C13 N2 N3 Cd1 -168.1(4) . .
N3 Cd1 N3 C12 -68.0(6) 7 .
N1 Cd1 N3 C12 -3.3(9) 3_544 .
N1 Cd1 N3 C12 130.3(6) 6_455 .
N6 Cd1 N3 C12 -153.8(6) 6_465 .
N6 Cd1 N3 C12 42.6(6) 3_644 .
N3 Cd1 N3 N2 93.1(4) 7 .
N1 Cd1 N3 N2 157.8(4) 3_544 .
N1 Cd1 N3 N2 -68.6(4) 6_455 .
N6 Cd1 N3 N2 7.3(4) 6_465 .
N6 Cd1 N3 N2 -156.3(4) 3_644 .
N3 C12 N4 C13 -0.1(6) . .
C10 C12 N4 C13 -175.9(5) . .
N3 C12 N4 N5 174.4(6) . .
C10 C12 N4 N5 -1.4(10) . .
N2 C13 N4 C12 -0.6(7) . .
C14 C13 N4 C12 -178.8(5) . .
N2 C13 N4 N5 -175.2(6) . .
C14 C13 N4 N5 6.6(10) . .
C21 C22 N6 C23 -1.4(10) . .
C21 C22 N6 Cd1 171.2(6) . 4_565
C24 C23 N6 C22 0.5(10) . .
C24 C23 N6 Cd1 -171.3(5) . 4_565
O3 Cl2 O4 O5 93.0(19) 7 7
O3 Cl2 O4 O5 -87.0(19) . 7
O5 Cl2 O4 O5 180.0 . 7
